data_2010078
loop_
_publ_author_name
'Leban, Ivan'
'Modec, Barbara'
'Bren\<ci\<c, Jurij V.'

_publ_section_title
;
 Ammonium
 <i>cis</i>-tetrachlorobispyridinemolybdate(III)--pyridine--water
 (1/1/0.5)
;
_journal_issue 10
_journal_name_full 'Acta Crystallographica Section C'
_journal_page_first 1546
_journal_page_last 1548
_journal_paper_doi 10.1107/S0108270194005640
_journal_volume 50
_journal_year 1994
_chemical_formula_analytical
;
(N H4 1+) (C10 H10 Cl4 N2 Mo 1-) (C5 H5 N) 0.5(H2 O)
;
_chemical_formula_sum 'C15 H20 Cl4 Mo N4 O0.5'
_chemical_formula_weight 502.1
_chemical_name_systematic
;
ammonium cis-tetrachlorobispyridinemolybdate(III)-pyridine-water(1:1:0.5)
;
_space_group_IT_number 14
_symmetry_cell_setting monoclinic
_symmetry_space_group_name_Hall '-P 2ybc'
_symmetry_space_group_name_H-M 'P 1 21/c 1'
_audit_creation_method SHELXL-93
_cell_angle_alpha 90.00
_cell_angle_beta 97.23(2)
_cell_angle_gamma 90.00
_cell_formula_units_Z 4
_cell_length_a 7.3840(10)
_cell_length_b 32.637(4)
_cell_length_c 8.8600(10)
_cell_measurement_reflns_used 25
_cell_measurement_temperature 293(2)
_cell_measurement_theta_max 12
_cell_measurement_theta_min 10
_cell_volume 2118.2(5)
_computing_cell_refinement 'Enraf Nonius CAD-4'
_computing_data_collection 'Enraf Nonius CAD-4'
_computing_data_reduction
;
NRCVAX (Gabe, Le Page, Charland, Lee & White, 1989)
;
_computing_molecular_graphics
;
ORTEP (Johnson, 1971), PLUTON (Spek, 1991)
;
_computing_publication_material SHELXL93
_computing_structure_refinement 'SHELXL93 (Sheldrick, 1994)'
_computing_structure_solution 'SHELXS86 (Sheldrick, 1985)'
_diffrn_ambient_temperature 293(2)
_diffrn_measurement_device 'Enraf Nonius CAD-4 diffractometer'
_diffrn_measurement_method '\w/2\q scan with variable rate'
_diffrn_radiation_monochromator graphite
_diffrn_radiation_source 'fine-focus sealed tube'
_diffrn_radiation_type 'Mo K\a'
_diffrn_radiation_wavelength 0.70930
_diffrn_reflns_av_R_equivalents 0.030
_diffrn_reflns_av_sigmaI/netI 0.0379
_diffrn_reflns_limit_h_max 10
_diffrn_reflns_limit_h_min 0
_diffrn_reflns_limit_k_max 44
_diffrn_reflns_limit_k_min -44
_diffrn_reflns_limit_l_max 11
_diffrn_reflns_limit_l_min -12
_diffrn_reflns_number 11881
_diffrn_reflns_theta_max 28.91
_diffrn_reflns_theta_min 1.25
_diffrn_standards_decay_% 2.27
_diffrn_standards_interval_time '2 hours'
_diffrn_standards_number 3
_exptl_absorpt_coefficient_mu 1.121
_exptl_absorpt_correction_T_max 0.868
_exptl_absorpt_correction_T_min 0.789
_exptl_absorpt_correction_type integration
_exptl_crystal_colour yellow
_exptl_crystal_density_diffrn 1.574
_exptl_crystal_description prismatic
_exptl_crystal_F_000 1008
_exptl_crystal_size_max 0.37
_exptl_crystal_size_mid 0.17
_exptl_crystal_size_min 0.14
_refine_diff_density_max 0.581
_refine_diff_density_min -0.940
_refine_ls_extinction_method none
_refine_ls_goodness_of_fit_all 1.307
_refine_ls_goodness_of_fit_obs 1.391
_refine_ls_hydrogen_treatment refU
_refine_ls_matrix_type full
_refine_ls_number_parameters 225
_refine_ls_number_reflns 5586
_refine_ls_number_restraints 0
_refine_ls_restrained_S_all 1.334
_refine_ls_restrained_S_obs 1.391
_refine_ls_R_factor_all 0.0835
_refine_ls_R_factor_obs 0.058
_refine_ls_shift/esd_max -0.274
_refine_ls_shift/esd_mean 0.005
_refine_ls_structure_factor_coef Fsqd
_refine_ls_weighting_scheme
;
 calc w = 1/[\s^2^(F~o~^2^)+(0.0001P)^2^+10.9983P]
where  P = (F~o~^2^+2F~c~^2^)/3
;
_refine_ls_wR_factor_all 0.1369
_refine_ls_wR_factor_obs 0.126
_reflns_number_observed 4307
_reflns_number_total 5599
_reflns_observed_criterion >2\s(I)
_cod_data_source_file ab1190.cif
_cod_data_source_block cisc
_cod_original_sg_symbol_H-M 'P 21/c'
_cod_database_code 2010078

loop_
_symmetry_equiv_pos_as_xyz
'x, y, z'
'-x, y+1/2, -z+1/2'
'-x, -y, -z'
'x, -y-1/2, z-1/2'

loop_
_atom_site_aniso_label
_atom_site_aniso_U_11
_atom_site_aniso_U_22
_atom_site_aniso_U_33
_atom_site_aniso_U_12
_atom_site_aniso_U_13
_atom_site_aniso_U_23
Mo 0.0248(2) 0.0394(3) 0.0230(2) 0.0010(2) 0.00173(15) -0.0023(2)
Cl1 0.0336(7) 0.0492(9) 0.0392(7) -0.0061(6) 0.0074(6) 0.0042(7)
Cl2 0.0304(7) 0.0844(13) 0.0290(7) -0.0134(7) 0.0059(5) 0.0040(7)
Cl3 0.0379(7) 0.0494(9) 0.0289(6) -0.0034(6) -0.0043(5) -0.0013(6)
Cl4 0.0554(10) 0.0542(10) 0.0415(8) 0.0208(8) 0.0041(7) -0.0078(7)
N11 0.028(2) 0.037(3) 0.037(2) -0.004(2) 0.005(2) -0.004(2)
C12 0.032(3) 0.043(4) 0.058(4) 0.006(3) 0.002(3) -0.005(3)
C13 0.053(5) 0.061(5) 0.088(6) 0.012(4) -0.002(4) -0.010(5)
C14 0.087(6) 0.041(4) 0.086(6) 0.014(4) -0.010(5) -0.016(4)
C15 0.073(5) 0.037(4) 0.069(5) -0.008(4) -0.010(4) -0.011(3)
C16 0.036(3) 0.048(4) 0.056(4) -0.012(3) 0.000(3) -0.004(3)
N21 0.030(2) 0.048(3) 0.023(2) 0.003(2) 0.002(2) -0.004(2)
C22 0.033(3) 0.065(4) 0.032(3) -0.001(3) 0.008(2) -0.008(3)
C23 0.051(4) 0.075(5) 0.028(3) -0.007(4) 0.008(3) -0.010(3)
C24 0.046(4) 0.067(5) 0.029(3) -0.007(3) -0.003(3) -0.008(3)
C25 0.028(3) 0.072(5) 0.038(3) 0.002(3) -0.004(2) -0.005(3)
C26 0.032(3) 0.061(4) 0.028(3) 0.011(3) 0.002(2) -0.001(3)
N31 0.087(5) 0.065(5) 0.068(5) -0.014(4) 0.017(4) -0.017(4)
C32 0.096(7) 0.080(7) 0.045(4) -0.013(5) 0.002(4) 0.008(4)
C33 0.086(6) 0.054(5) 0.070(6) 0.011(4) 0.001(5) 0.000(4)
C34 0.089(7) 0.091(7) 0.057(5) 0.015(6) 0.000(5) -0.022(5)
C35 0.077(6) 0.105(8) 0.055(5) 0.018(6) 0.004(4) 0.027(5)
C36 0.071(6) 0.052(5) 0.120(9) 0.012(4) 0.030(6) 0.014(6)
N 0.068(4) 0.083(5) 0.092(5) -0.032(4) 0.033(4) -0.045(4)
OW 0.153(11) 0.106(9) 0.092(8) 0.019(8) -0.015(7) -0.024(7)

loop_
_atom_site_label
_atom_site_fract_x
_atom_site_fract_y
_atom_site_fract_z
_atom_site_U_iso_or_equiv
_atom_site_thermal_displace_type
_atom_site_calc_flag
_atom_site_refinement_flags
_atom_site_occupancy
_atom_site_disorder_group
_atom_site_type_symbol
_atom_site_attached_hydrogens
Mo 0.27038(6) 0.36673(2) 0.44699(5) 0.02918(12) Uani d . 1 . Mo 0
Cl1 0.5166(2) 0.39838(5) 0.3311(2) 0.0404(3) Uani d . 1 . Cl 0
Cl2 0.0297(2) 0.33192(6) 0.5586(2) 0.0478(4) Uani d . 1 . Cl 0
Cl3 0.4533(2) 0.37182(5) 0.6962(2) 0.0394(3) Uani d . 1 . Cl 0
Cl4 0.1265(2) 0.43376(6) 0.4649(2) 0.0505(4) Uani d . 1 . Cl 0
N11 0.3918(6) 0.30663(15) 0.4079(5) 0.0337(10) Uani d . 1 . N 0
C12 0.5712(8) 0.3007(2) 0.4377(8) 0.0446(15) Uani d . 1 . C 0
H12 0.6436(8) 0.3216(2) 0.4839(8) 0.064(7) Uiso calc R 1 . H 0
C13 0.6533(12) 0.2646(3) 0.4024(10) 0.068(2) Uani d . 1 . C 0
H13 0.7791(12) 0.2614(3) 0.4238(10) 0.064(7) Uiso calc R 1 . H 0
C14 0.5470(13) 0.2334(2) 0.3350(11) 0.073(3) Uani d . 1 . C 0
H14 0.5995(13) 0.2087(2) 0.3114(11) 0.064(7) Uiso calc R 1 . H 0
C15 0.3646(12) 0.2393(2) 0.3035(9) 0.061(2) Uani d . 1 . C 0
H15 0.2908(12) 0.2187(2) 0.2562(9) 0.064(7) Uiso calc R 1 . H 0
C16 0.2894(9) 0.2757(2) 0.3419(8) 0.047(2) Uani d . 1 . C 0
H16 0.1637(9) 0.2792(2) 0.3217(8) 0.064(7) Uiso calc R 1 . H 0
N21 0.1102(6) 0.3595(2) 0.2210(5) 0.0335(11) Uani d . 1 . N 0
C22 0.1908(8) 0.3537(2) 0.0962(7) 0.043(2) Uani d . 1 . C 0
H22 0.3175(8) 0.3523(2) 0.1064(7) 0.064(7) Uiso calc R 1 . H 0
C23 0.0964(10) 0.3498(2) -0.0458(7) 0.051(2) Uani d . 1 . C 0
H23 0.1585(10) 0.3457(2) -0.1296(7) 0.064(7) Uiso calc R 1 . H 0
C24 -0.0887(9) 0.3519(2) -0.0639(7) 0.048(2) Uani d . 1 . C 0
H24 -0.1553(9) 0.3497(2) -0.1598(7) 0.064(7) Uiso calc R 1 . H 0
C25 -0.1757(8) 0.3575(2) 0.0635(7) 0.046(2) Uani d . 1 . C 0
H25 -0.3025(8) 0.3584(2) 0.0549(7) 0.064(7) Uiso calc R 1 . H 0
C26 -0.0733(8) 0.3617(2) 0.2035(6) 0.0404(14) Uani d . 1 . C 0
H26 -0.1326(8) 0.3662(2) 0.2885(6) 0.064(7) Uiso calc R 1 . H 0
N31 0.2291(11) 0.5187(2) 0.0891(9) 0.072(2) Uani d . 1 . N 0
C32 0.3008(13) 0.4818(3) 0.1074(9) 0.074(3) Uani d . 1 . C 0
H32 0.3377(13) 0.4726(3) 0.2058(9) 0.095(14) Uiso calc R 1 . H 0
C33 0.3233(13) 0.4569(3) -0.0100(10) 0.071(2) Uani d . 1 . C 0
H33 0.3746(13) 0.4310(3) 0.0076(10) 0.095(14) Uiso calc R 1 . H 0
C34 0.2704(13) 0.4698(3) -0.1535(10) 0.080(3) Uani d . 1 . C 0
H34 0.2850(13) 0.4530(3) -0.2357(10) 0.095(14) Uiso calc R 1 . H 0
C35 0.1966(13) 0.5072(3) -0.1766(10) 0.079(3) Uani d . 1 . C 0
H35 0.1611(13) 0.5167(3) -0.2749(10) 0.095(14) Uiso calc R 1 . H 0
C36 0.1742(13) 0.5313(3) -0.0532(13) 0.080(3) Uani d . 1 . C 0
H36 0.1198(13) 0.5569(3) -0.0687(13) 0.095(14) Uiso calc R 1 . H 0
N 0.7707(10) 0.4385(2) 0.6424(9) 0.079(2) Uani d . 1 . N 4
OW 0.5000 0.5000 0.5000 0.120(4) Uani d S 1 . O 2

loop_
_atom_type_symbol
_atom_type_description
_atom_type_scat_dispersion_real
_atom_type_scat_dispersion_imag
_atom_type_scat_source
Mo Mo -1.6832 0.6857 'International Tables Vol C Tables 4.2.6.8 and 6.1.1.4'
Cl Cl 0.1484 0.1585 'International Tables Vol C Tables 4.2.6.8 and 6.1.1.4'
O O 0.0106 0.0060 'International Tables Vol C Tables 4.2.6.8 and 6.1.1.4'
N N 0.0061 0.0033 'International Tables Vol C Tables 4.2.6.8 and 6.1.1.4'
C C 0.0033 0.0016 'International Tables Vol C Tables 4.2.6.8 and 6.1.1.4'
H H 0.0000 0.0000 'International Tables Vol C Tables 4.2.6.8 and 6.1.1.4'

loop_
_geom_angle_atom_site_label_1
_geom_angle_atom_site_label_2
_geom_angle_atom_site_label_3
_geom_angle_site_symmetry_1
_geom_angle_site_symmetry_3
_geom_angle
_geom_angle_publ_flag
N11 Mo N21 . . 86.8(2) yes
N11 Mo Cl2 . . 88.89(13) yes
N21 Mo Cl2 . . 89.04(13) yes
N11 Mo Cl1 . . 88.35(13) yes
N21 Mo Cl1 . . 90.35(13) yes
Cl2 Mo Cl1 . . 177.20(7) yes
N11 Mo Cl3 . . 90.75(13) yes
N21 Mo Cl3 . . 177.58(14) yes
Cl2 Mo Cl3 . . 90.77(5) yes
Cl1 Mo Cl3 . . 89.72(5) yes
N11 Mo Cl4 . . 174.68(13) yes
N21 Mo Cl4 . . 88.09(13) yes
Cl2 Mo Cl4 . . 92.63(7) yes
Cl1 Mo Cl4 . . 90.08(6) yes
Cl3 Mo Cl4 . . 94.33(6) yes
C12 N11 C16 . . 117.7(6) no
C12 N11 Mo . . 120.9(4) no
C16 N11 Mo . . 121.2(4) no
N11 C12 C13 . . 122.3(7) no
C14 C13 C12 . . 119.2(8) no
C15 C14 C13 . . 119.0(8) no
C14 C15 C16 . . 119.6(7) no
N11 C16 C15 . . 122.2(6) no
C22 N21 C26 . . 117.4(5) no
C22 N21 Mo . . 121.5(4) no
C26 N21 Mo . . 121.1(4) no
N21 C22 C23 . . 123.2(6) no
C24 C23 C22 . . 119.5(6) no
C23 C24 C25 . . 118.4(6) no
C26 C25 C24 . . 119.4(6) no
N21 C26 C25 . . 122.0(5) no
C32 N31 C36 . . 117.8(8) no
N31 C32 C33 . . 122.9(8) no
C32 C33 C34 . . 119.2(9) no
C35 C34 C33 . . 119.5(9) no
C34 C35 C36 . . 119.0(8) no
N31 C36 C35 . . 121.4(8) no
Cl3 N OW . . 93.1(2) yes
Cl3 N Cl4 . 1_655 132.8(3) yes
Cl3 N N31 . 3_666 97.7(3) yes
OW N Cl4 . 1_655 111.5(2) yes
OW N N31 . 3_666 87.2(3) yes
Cl4 N N31 1_655 3_666 122.1(3) yes
N OW N . 3_666 180.0(2) yes

loop_
_geom_bond_atom_site_label_1
_geom_bond_atom_site_label_2
_geom_bond_site_symmetry_2
_geom_bond_distance
_geom_bond_publ_flag
Mo N11 . 2.202(5) yes
Mo N21 . 2.206(4) yes
Mo Cl2 . 2.423(2) yes
Mo Cl1 . 2.429(2) yes
Mo Cl3 . 2.4446(15) yes
Mo Cl4 . 2.446(2) yes
N11 C12 . 1.332(7) no
N11 C16 . 1.350(7) no
C12 C13 . 1.378(10) no
C13 C14 . 1.375(11) no
C14 C15 . 1.354(11) no
C15 C16 . 1.373(10) no
N21 C22 . 1.334(7) no
N21 C26 . 1.346(7) no
C22 C23 . 1.365(8) no
C23 C24 . 1.358(9) no
C24 C25 . 1.379(9) no
C25 C26 . 1.375(8) no
N31 C32 . 1.316(11) no
N31 C36 . 1.340(12) no
C32 C33 . 1.348(12) no
C33 C34 . 1.350(12) no
C34 C35 . 1.342(13) no
C35 C36 . 1.373(13) no

loop_
_geom_contact_atom_site_label_1
_geom_contact_atom_site_label_2
_geom_contact_distance
_geom_contact_site_symmetry_2
_geom_contact_publ_flag
N Cl3 3.276(8) . yes
N OW 2.997(7) . yes
N Cl4 3.231(8) 1_655 yes
N N31 2.760(11) 3_666 yes

loop_
_geom_torsion_atom_site_label_1
_geom_torsion_atom_site_label_2
_geom_torsion_atom_site_label_3
_geom_torsion_atom_site_label_4
_geom_torsion
_geom_torsion_publ_flag
N21 Mo N11 C12 134.3(5) no
Cl2 Mo N11 C12 -136.6(5) no
Cl1 Mo N11 C12 43.9(5) no
Cl3 Mo N11 C12 -45.8(5) no
Cl4 Mo N11 C12 116.8(13) no
N21 Mo N11 C16 -40.3(5) no
Cl2 Mo N11 C16 48.8(5) no
Cl1 Mo N11 C16 -130.7(5) no
Cl3 Mo N11 C16 139.6(5) no
Cl4 Mo N11 C16 -57.8(16) no
C16 N11 C12 C13 0.5(10) no
Mo N11 C12 C13 -174.3(6) no
N11 C12 C13 C14 -0.5(13) no
C12 C13 C14 C15 0.8(14) no
C13 C14 C15 C16 -1.2(14) no
C12 N11 C16 C15 -1.0(10) no
Mo N11 C16 C15 173.8(6) no
C14 C15 C16 N11 1.3(12) no
N11 Mo N21 C22 -57.2(5) no
Cl2 Mo N21 C22 -146.2(5) no
Cl1 Mo N21 C22 31.1(5) no
Cl3 Mo N21 C22 -61.(3) no
Cl4 Mo N21 C22 121.2(5) no
N11 Mo N21 C26 124.3(5) no
Cl2 Mo N21 C26 35.3(5) no
Cl1 Mo N21 C26 -147.4(5) no
Cl3 Mo N21 C26 121.(3) no
Cl4 Mo N21 C26 -57.3(5) no
C26 N21 C22 C23 -0.4(10) no
Mo N21 C22 C23 -178.9(6) no
N21 C22 C23 C24 0.2(12) no
C22 C23 C24 C25 -0.8(12) no
C23 C24 C25 C26 1.6(11) no
C22 N21 C26 C25 1.1(10) no
Mo N21 C26 C25 179.7(5) no
C24 C25 C26 N21 -1.8(11) no
C36 N31 C32 C33 1.0(15) no
N31 C32 C33 C34 0.0(16) no
C32 C33 C34 C35 0.0(16) no
C33 C34 C35 C36 -0.9(16) no
C32 N31 C36 C35 -1.9(14) no
C34 C35 C36 N31 1.9(15) no
